data_1552985
loop_
_publ_author_name
'Jin, Liqun'
'Melaimi, Mohand'
'Liu, Liu'
'Bertrand, Guy'

_publ_section_title
;
 Singlet carbenes as mimics for transition metals: synthesis of an air
 stable organic mixed valence compound [M2(C2)+&#x02D9;; M =
 cyclic(alkyl)(amino)carbene]
;
_journal_issue 4
_journal_name_full 'Org. Chem. Front.'
_journal_page_first 351
_journal_paper_doi 10.1039/C4QO00072B
_journal_volume 1
_journal_year 2014
_chemical_formula_moiety 'C46 H70 N2, 0.5(Br2 H6 O2)'
_chemical_formula_sum 'C46 H73 Br N2 O'
_chemical_formula_weight 749.97
_space_group_crystal_system monoclinic
_space_group_IT_number 14
_space_group_name_Hall '-P 2yn'
_space_group_name_H-M_alt 'P 1 21/n 1'
_atom_sites_solution_hydrogens mixed
_atom_sites_solution_primary direct
_atom_sites_solution_secondary difmap
_audit_creation_date 2014-03-12
_audit_creation_method
;
Olex2 1.2-beta
(compiled 2014.02.28 svn.r2899 for OlexSys, GUI svn.r4781)
;
_cell_angle_alpha 90
_cell_angle_beta 101.929(2)
_cell_angle_gamma 90
_cell_formula_units_Z 2
_cell_length_a 9.3761(9)
_cell_length_b 13.3939(13)
_cell_length_c 16.9447(17)
_cell_measurement_reflns_used 2976
_cell_measurement_temperature 100
_cell_measurement_theta_max 26.337
_cell_measurement_theta_min 2.761
_cell_volume 2082.0(4)
_computing_cell_refinement 'SAINT v8.34A (Bruker, 2013)'
_computing_data_collection 'APEX2 v2013.6-2 (Bruker, 2013)'
_computing_data_reduction 'SAINT v8.27A (Bruker, 2012)'
_computing_molecular_graphics 'Olex2 (Dolomanov et al., 2009)'
_computing_publication_material 'Olex2 (Dolomanov et al., 2009)'
_computing_structure_refinement 'XL (Sheldrick, 2008)'
_computing_structure_solution 'XT (Sheldrick, 2008)'
_diffrn_ambient_temperature 100
_diffrn_detector 'Bruker APEX-II CCD'
_diffrn_detector_area_resol_mean 7.9
_diffrn_detector_type 'CCD Area Detector'
_diffrn_measured_fraction_theta_full 0.997
_diffrn_measured_fraction_theta_max 0.991
_diffrn_measurement_device 'Kappa Four-Circle Diffractometer'
_diffrn_measurement_device_type 'Bruker APEX II Ultra'
_diffrn_measurement_method '\w and \f scans'
_diffrn_radiation_monochromator 'Double Bounce Multilayer Mirrors'
_diffrn_radiation_probe x-ray
_diffrn_radiation_type MoK\a
_diffrn_radiation_wavelength 0.71073
_diffrn_reflns_av_R_equivalents 0.0879
_diffrn_reflns_av_unetI/netI 0.0760
_diffrn_reflns_Laue_measured_fraction_full 0.997
_diffrn_reflns_Laue_measured_fraction_max 0.991
_diffrn_reflns_limit_h_max 11
_diffrn_reflns_limit_h_min -11
_diffrn_reflns_limit_k_max 15
_diffrn_reflns_limit_k_min -16
_diffrn_reflns_limit_l_max 21
_diffrn_reflns_limit_l_min -21
_diffrn_reflns_number 20297
_diffrn_reflns_point_group_measured_fraction_full 0.997
_diffrn_reflns_point_group_measured_fraction_max 0.991
_diffrn_reflns_theta_full 25.000
_diffrn_reflns_theta_max 26.510
_diffrn_reflns_theta_min 1.955
_diffrn_source 'Micro Focus Rotating Anode'
_diffrn_source_type 'Bruker TXS'
_diffrn_standards_number 0
_exptl_absorpt_coefficient_mu 1.023
_exptl_absorpt_correction_T_max 0.7454
_exptl_absorpt_correction_T_min 0.6414
_exptl_absorpt_correction_type multi-scan
_exptl_absorpt_process_details
;
SADABS-2012/1 (Bruker,2012) was used for absorption correction.
wR2(int) was 0.1617 before and 0.0534 after correction.
The Ratio of minimum to maximum transmission is 0.8605.
The \l/2 correction factor is 0.0015.
;
_exptl_crystal_colour Red
_exptl_crystal_colour_primary red
_exptl_crystal_density_diffrn 1.196
_exptl_crystal_description Plate
_exptl_crystal_F_000 812
_exptl_crystal_size_max 0.117
_exptl_crystal_size_mid 0.103
_exptl_crystal_size_min 0.053
_refine_diff_density_max 0.323
_refine_diff_density_min -0.544
_refine_diff_density_rms 0.063
_refine_ls_extinction_method none
_refine_ls_goodness_of_fit_ref 1.043
_refine_ls_hydrogen_treatment mixed
_refine_ls_matrix_type full
_refine_ls_number_parameters 252
_refine_ls_number_reflns 4277
_refine_ls_number_restraints 5
_refine_ls_restrained_S_all 1.043
_refine_ls_R_factor_all 0.0886
_refine_ls_R_factor_gt 0.0546
_refine_ls_shift/su_max 0.000
_refine_ls_shift/su_mean 0.000
_refine_ls_structure_factor_coef Fsqd
_refine_ls_weighting_details 'w=1/[\s^2^(Fo^2^)+(0.0480P)^2^] where P=(Fo^2^+2Fc^2^)/3'
_refine_ls_weighting_scheme calc
_refine_ls_wR_factor_gt 0.1034
_refine_ls_wR_factor_ref 0.1123
_reflns_Friedel_coverage 0.000
_reflns_number_gt 2891
_reflns_number_total 4277
_reflns_threshold_expression 'I > 2\s(I)'
_cod_data_source_file c4qo00072b5.cif
_cod_data_source_block gb_jlq2_0m
_cod_depositor_comments
;
The following automatic conversions were performed:

data item '_diffrn_radiation_probe' value 'X-ray' was changed to
'x-ray' in accordance with the
/home/saulius/struct/COD-crude-data/automatic-downloads/DataCite-retrospective/RSC/depositions/lib/dictionaries/cif_core.dic
dictionary named 'cif_core.dic' version 2.4.2 last updated on
2011-04-26.

data item '_exptl_crystal_colour_primary' value 'Red' was changed to
'red' in accordance with the
/home/saulius/struct/COD-crude-data/automatic-downloads/DataCite-retrospective/RSC/depositions/lib/dictionaries/cif_core.dic
dictionary named 'cif_core.dic' version 2.4.2 last updated on
2011-04-26.

Automatic conversion script
Id: cif_fix_values 6909 2019-04-08 15:41:33Z antanas 
;
_cod_database_code 1552985
_shelxl_version_number 2013-4
_shelx_space_group_comment
;
The symmetry employed for this shelxl refinement is uniquely defined
by the following loop, which should always be used as a source of
symmetry information in preference to the above space-group names.
They are only intended as comments.
;
_shelx_estimated_absorpt_t_max 0.948
_shelx_estimated_absorpt_t_min 0.890
_olex2_refinement_description
;
1. Fixed Uiso
 At 1.2 times of:
  All C(H) groups, All C(H,H) groups
 At 1.5 times of:
  All C(H,H,H) groups, All O(H,H,H) groups
2. Restrained distances
 O1S-H1S = O1S-H1SA = O1S-H1SB
 0.9 with sigma of 0.02
 H1SA-H1S
 1.4 with sigma of 0.02
 H1S-H1SB
 1.4 with sigma of 0.02
3. Others
 Fixed Sof: Br1(0.5) O1S(0.5) H1SB(0.5) H1S(0.5) H1SA(0.5)
4.a Ternary CH refined with riding coordinates:
 C18(H18), C21(H21)
4.b Secondary CH2 refined with riding coordinates:
 C4(H4A,H4B), C8(H8A,H8B), C6(H6A,H6B)
4.c Aromatic/amide H refined with riding coordinates:
 C14(H14), C15(H15), C16(H16)
4.d Idealised Me refined as rotating group:
 C19(H19A,H19B,H19C), C23(H23A,H23B,H23C), C20(H20A,H20B,H20C), C11(H11A,H11B,
 H11C), C9(H9A,H9B,H9C), C10(H10A,H10B,H10C), C22(H22A,H22B,H22C), C7(H7A,H7B,
 H7C)
;

loop_
_space_group_symop_operation_xyz
'x, y, z'
'-x+1/2, y+1/2, -z+1/2'
'-x, -y, -z'
'x-1/2, -y-1/2, z-1/2'

loop_
_atom_site_label
_atom_site_type_symbol
_atom_site_fract_x
_atom_site_fract_y
_atom_site_fract_z
_atom_site_U_iso_or_equiv
_atom_site_adp_type
_atom_site_occupancy
_atom_site_site_symmetry_order
_atom_site_calc_flag
_atom_site_refinement_flags_posn
_atom_site_refinement_flags_occupancy
_atom_site_disorder_assembly
_atom_site_disorder_group
N1 N 1.0445(2) 0.18468(13) 0.41153(10) 0.0116(4) Uani 1 1 d . . . .
C19 C 0.6444(3) 0.13295(18) 0.43888(14) 0.0234(6) Uani 1 1 d . . . .
H19A H 0.5658 0.1002 0.4005 0.035 Uiso 1 1 calc GR . . .
H19B H 0.6029 0.1711 0.4781 0.035 Uiso 1 1 calc GR . . .
H19C H 0.7114 0.0823 0.4672 0.035 Uiso 1 1 calc GR . . .
C18 C 0.7272(2) 0.20337(17) 0.39351(13) 0.0162(5) Uani 1 1 d . . . .
H18 H 0.8058 0.2362 0.4341 0.019 Uiso 1 1 calc R . . .
C13 C 0.7996(2) 0.14842(16) 0.33380(12) 0.0137(5) Uani 1 1 d . . . .
C12 C 0.9517(2) 0.14058(16) 0.34086(12) 0.0127(5) Uani 1 1 d . . . .
C1 C 1.0711(2) 0.13635(16) 0.48201(12) 0.0124(5) Uani 1 1 d . . . .
C2 C 1.0215(2) 0.04163(16) 0.49247(12) 0.0125(5) Uani 1 1 d . . . .
C17 C 1.0138(2) 0.08815(16) 0.28536(12) 0.0128(5) Uani 1 1 d . . . .
C21 C 1.1759(2) 0.07058(17) 0.29520(13) 0.0168(5) Uani 1 1 d . . . .
H21 H 1.2267 0.1109 0.3424 0.020 Uiso 1 1 calc R . . .
C23 C 1.2329(3) 0.10446(19) 0.22128(14) 0.0246(6) Uani 1 1 d . . . .
H23A H 1.1874 0.0644 0.1744 0.037 Uiso 1 1 calc GR . . .
H23B H 1.3389 0.0957 0.2315 0.037 Uiso 1 1 calc GR . . .
H23C H 1.2090 0.1751 0.2105 0.037 Uiso 1 1 calc GR . . .
C20 C 0.6249(3) 0.28552(17) 0.35176(14) 0.0210(6) Uani 1 1 d . . . .
H20A H 0.5390 0.2550 0.3175 0.031 Uiso 1 1 calc GR . . .
H20B H 0.6761 0.3265 0.3185 0.031 Uiso 1 1 calc GR . . .
H20C H 0.5942 0.3276 0.3926 0.031 Uiso 1 1 calc GR . . .
C14 C 0.7121(3) 0.10198(16) 0.26743(13) 0.0166(5) Uani 1 1 d . . . .
H14 H 0.6092 0.1041 0.2615 0.020 Uiso 1 1 calc R . . .
C15 C 0.7713(3) 0.05306(16) 0.21019(13) 0.0177(6) Uani 1 1 d . . . .
H15 H 0.7092 0.0239 0.1646 0.021 Uiso 1 1 calc R . . .
C16 C 0.9199(3) 0.04641(17) 0.21901(13) 0.0163(5) Uani 1 1 d . . . .
H16 H 0.9595 0.0127 0.1791 0.020 Uiso 1 1 calc R . . .
C5 C 1.1112(2) 0.28772(16) 0.41605(13) 0.0156(5) Uani 1 1 d . . . .
C11 C 1.2416(3) 0.29259(19) 0.37548(15) 0.0285(6) Uani 1 1 d . . . .
H11A H 1.3133 0.2420 0.3991 0.043 Uiso 1 1 calc GR . . .
H11B H 1.2861 0.3590 0.3836 0.043 Uiso 1 1 calc GR . . .
H11C H 1.2093 0.2799 0.3176 0.043 Uiso 1 1 calc GR . . .
C4 C 1.1582(3) 0.30145(16) 0.50757(12) 0.0159(5) Uani 1 1 d . . . .
H4A H 1.0864 0.3435 0.5277 0.019 Uiso 1 1 calc R . . .
H4B H 1.2543 0.3350 0.5208 0.019 Uiso 1 1 calc R . . .
C3 C 1.1677(2) 0.19780(16) 0.54771(12) 0.0140(5) Uani 1 1 d . . . .
C8 C 1.3222(2) 0.15226(17) 0.56373(13) 0.0196(6) Uani 1 1 d . . . .
H8A H 1.3200 0.0878 0.5920 0.024 Uiso 1 1 calc R . . .
H8B H 1.3485 0.1381 0.5112 0.024 Uiso 1 1 calc R . . .
C9 C 1.4407(3) 0.21734(19) 0.61342(15) 0.0296(7) Uani 1 1 d . . . .
H9A H 1.4535 0.2776 0.5828 0.044 Uiso 1 1 calc GR . . .
H9B H 1.5325 0.1800 0.6256 0.044 Uiso 1 1 calc GR . . .
H9C H 1.4124 0.2363 0.6639 0.044 Uiso 1 1 calc GR . . .
C10 C 1.0001(3) 0.36499(17) 0.37739(15) 0.0268(6) Uani 1 1 d . . . .
H10A H 0.9631 0.3476 0.3207 0.040 Uiso 1 1 calc GR . . .
H10B H 1.0463 0.4309 0.3807 0.040 Uiso 1 1 calc GR . . .
H10C H 0.9191 0.3664 0.4058 0.040 Uiso 1 1 calc GR . . .
C22 C 1.2133(3) -0.03852(18) 0.31325(16) 0.0292(6) Uani 1 1 d . . . .
H22A H 1.1833 -0.0579 0.3632 0.044 Uiso 1 1 calc GR . . .
H22B H 1.3187 -0.0481 0.3196 0.044 Uiso 1 1 calc GR . . .
H22C H 1.1620 -0.0800 0.2686 0.044 Uiso 1 1 calc GR . . .
C6 C 1.1088(3) 0.19565(17) 0.62580(13) 0.0187(6) Uani 1 1 d . . . .
H6A H 1.1033 0.1252 0.6425 0.022 Uiso 1 1 calc R . . .
H6B H 1.1802 0.2297 0.6685 0.022 Uiso 1 1 calc R . . .
C7 C 0.9608(3) 0.24329(19) 0.62170(15) 0.0277(6) Uani 1 1 d . . . .
H7A H 0.8913 0.2165 0.5753 0.042 Uiso 1 1 calc GR . . .
H7B H 0.9687 0.3157 0.6158 0.042 Uiso 1 1 calc GR . . .
H7C H 0.9267 0.2285 0.6713 0.042 Uiso 1 1 calc GR . . .
Br1 Br 0.46696(10) 0.50980(12) 0.49766(10) 0.0343(3) Uani 0.5 1 d . P . .
O1S O 0.7815(5) 0.4423(3) 0.5126(2) 0.0450(11) Uani 0.5 1 d D P . .
H1SB H 0.767(6) 0.385(2) 0.535(3) 0.067 Uiso 0.5 1 d DR P A 2
H1S H 0.700(3) 0.475(4) 0.502(4) 0.067 Uiso 0.5 1 d DR P . .
H1SA H 0.840(5) 0.473(4) 0.485(3) 0.067 Uiso 0.5 1 d DR P B 1

loop_
_atom_site_aniso_label
_atom_site_aniso_U_11
_atom_site_aniso_U_22
_atom_site_aniso_U_33
_atom_site_aniso_U_23
_atom_site_aniso_U_13
_atom_site_aniso_U_12
N1 0.0136(10) 0.0098(9) 0.0109(8) 0.0017(7) 0.0016(8) -0.0015(8)
C19 0.0243(15) 0.0236(14) 0.0244(13) 0.0031(11) 0.0099(11) 0.0029(12)
C18 0.0156(13) 0.0168(13) 0.0174(11) 0.0004(9) 0.0062(10) 0.0000(10)
C13 0.0172(13) 0.0103(12) 0.0147(11) 0.0045(9) 0.0060(10) 0.0001(10)
C12 0.0144(13) 0.0120(12) 0.0111(10) 0.0040(9) 0.0016(9) -0.0017(10)
C1 0.0116(12) 0.0136(12) 0.0136(10) 0.0005(9) 0.0062(9) 0.0031(10)
C2 0.0109(12) 0.0182(12) 0.0079(10) 0.0000(9) 0.0008(9) 0.0028(10)
C17 0.0140(13) 0.0089(11) 0.0167(11) 0.0037(9) 0.0059(9) -0.0008(10)
C21 0.0132(14) 0.0188(13) 0.0190(11) -0.0006(10) 0.0049(10) 0.0019(10)
C23 0.0203(15) 0.0297(15) 0.0273(13) 0.0011(11) 0.0128(11) 0.0004(12)
C20 0.0207(14) 0.0209(13) 0.0225(12) 0.0006(10) 0.0072(11) 0.0042(11)
C14 0.0124(13) 0.0161(13) 0.0210(12) 0.0026(10) 0.0025(10) -0.0018(10)
C15 0.0198(14) 0.0139(12) 0.0173(11) 0.0000(10) -0.0009(10) -0.0046(11)
C16 0.0204(14) 0.0131(12) 0.0172(11) 0.0007(9) 0.0080(10) -0.0014(11)
C5 0.0163(13) 0.0120(12) 0.0177(11) 0.0016(9) 0.0018(10) -0.0041(10)
C11 0.0386(18) 0.0229(14) 0.0288(14) -0.0062(11) 0.0182(12) -0.0153(13)
C4 0.0182(14) 0.0131(12) 0.0162(11) -0.0005(9) 0.0028(10) -0.0009(10)
C3 0.0179(13) 0.0103(12) 0.0130(10) 0.0006(9) 0.0011(10) 0.0001(10)
C8 0.0190(14) 0.0185(13) 0.0191(11) -0.0011(10) -0.0012(10) 0.0040(11)
C9 0.0214(15) 0.0280(15) 0.0346(15) -0.0065(12) -0.0053(12) 0.0047(12)
C10 0.0295(16) 0.0159(13) 0.0293(13) 0.0068(11) -0.0071(12) -0.0049(12)
C22 0.0307(17) 0.0215(14) 0.0367(15) 0.0040(12) 0.0095(13) 0.0099(12)
C6 0.0257(15) 0.0171(13) 0.0139(11) -0.0011(9) 0.0056(10) -0.0038(11)
C7 0.0316(17) 0.0274(15) 0.0299(14) -0.0048(11) 0.0195(12) -0.0036(13)
Br1 0.0514(9) 0.0319(6) 0.0202(3) -0.0032(3) 0.0087(7) -0.0166(7)
O1S 0.088(4) 0.019(2) 0.027(2) -0.0042(17) 0.010(2) -0.009(2)

loop_
_atom_type_symbol
_atom_type_description
_atom_type_scat_dispersion_real
_atom_type_scat_dispersion_imag
_atom_type_scat_source
C C 0.0033 0.0016 'International Tables Vol C Tables 4.2.6.8 and 6.1.1.4'
H H 0.0000 0.0000 'International Tables Vol C Tables 4.2.6.8 and 6.1.1.4'
Br Br -0.2901 2.4595 'International Tables Vol C Tables 4.2.6.8 and 6.1.1.4'
N N 0.0061 0.0033 'International Tables Vol C Tables 4.2.6.8 and 6.1.1.4'
O O 0.0106 0.0060 'International Tables Vol C Tables 4.2.6.8 and 6.1.1.4'

loop_
_geom_angle_atom_site_label_1
_geom_angle_atom_site_label_2
_geom_angle_atom_site_label_3
_geom_angle
_geom_angle_site_symmetry_1
C12 N1 C5 125.77(16) .
C1 N1 C12 120.64(18) .
C1 N1 C5 113.48(17) .
H19A C19 H19B 109.5 .
H19A C19 H19C 109.5 .
H19B C19 H19C 109.5 .
C18 C19 H19A 109.5 .
C18 C19 H19B 109.5 .
C18 C19 H19C 109.5 .
C19 C18 H18 107.7 .
C19 C18 C20 109.9(2) .
C13 C18 C19 112.32(19) .
C13 C18 H18 107.7 .
C13 C18 C20 111.30(18) .
C20 C18 H18 107.7 .
C12 C13 C18 124.24(19) .
C14 C13 C18 118.9(2) .
C14 C13 C12 116.8(2) .
C13 C12 N1 117.54(19) .
C17 C12 N1 119.9(2) .
C17 C12 C13 122.42(19) .
N1 C1 C2 123.81(19) .
N1 C1 C3 111.39(19) .
C2 C1 C3 124.76(18) .
C2 C2 C1 175.5(3) 3_756
C12 C17 C21 123.64(19) .
C12 C17 C16 117.7(2) .
C16 C17 C21 118.6(2) .
C17 C21 H21 107.8 .
C17 C21 C23 112.14(18) .
C17 C21 C22 110.88(19) .
C23 C21 H21 107.8 .
C22 C21 H21 107.8 .
C22 C21 C23 110.2(2) .
C21 C23 H23A 109.5 .
C21 C23 H23B 109.5 .
C21 C23 H23C 109.5 .
H23A C23 H23B 109.5 .
H23A C23 H23C 109.5 .
H23B C23 H23C 109.5 .
C18 C20 H20A 109.5 .
C18 C20 H20B 109.5 .
C18 C20 H20C 109.5 .
H20A C20 H20B 109.5 .
H20A C20 H20C 109.5 .
H20B C20 H20C 109.5 .
C13 C14 H14 119.2 .
C15 C14 C13 121.6(2) .
C15 C14 H14 119.2 .
C14 C15 H15 120.0 .
C16 C15 C14 120.1(2) .
C16 C15 H15 120.0 .
C17 C16 H16 119.4 .
C15 C16 C17 121.3(2) .
C15 C16 H16 119.4 .
N1 C5 C11 112.26(18) .
N1 C5 C4 100.98(16) .
N1 C5 C10 111.18(18) .
C11 C5 C4 111.19(19) .
C10 C5 C11 108.6(2) .
C10 C5 C4 112.53(19) .
C5 C11 H11A 109.5 .
C5 C11 H11B 109.5 .
C5 C11 H11C 109.5 .
H11A C11 H11B 109.5 .
H11A C11 H11C 109.5 .
H11B C11 H11C 109.5 .
C5 C4 H4A 110.0 .
C5 C4 H4B 110.0 .
C5 C4 C3 108.47(17) .
H4A C4 H4B 108.4 .
C3 C4 H4A 110.0 .
C3 C4 H4B 110.0 .
C1 C3 C4 101.12(16) .
C1 C3 C8 108.03(18) .
C1 C3 C6 110.76(19) .
C4 C3 C8 113.60(19) .
C6 C3 C4 113.52(18) .
C6 C3 C8 109.42(17) .
C3 C8 H8A 108.5 .
C3 C8 H8B 108.5 .
H8A C8 H8B 107.5 .
C9 C8 C3 115.0(2) .
C9 C8 H8A 108.5 .
C9 C8 H8B 108.5 .
C8 C9 H9A 109.5 .
C8 C9 H9B 109.5 .
C8 C9 H9C 109.5 .
H9A C9 H9B 109.5 .
H9A C9 H9C 109.5 .
H9B C9 H9C 109.5 .
C5 C10 H10A 109.5 .
C5 C10 H10B 109.5 .
C5 C10 H10C 109.5 .
H10A C10 H10B 109.5 .
H10A C10 H10C 109.5 .
H10B C10 H10C 109.5 .
C21 C22 H22A 109.5 .
C21 C22 H22B 109.5 .
C21 C22 H22C 109.5 .
H22A C22 H22B 109.5 .
H22A C22 H22C 109.5 .
H22B C22 H22C 109.5 .
C3 C6 H6A 108.2 .
C3 C6 H6B 108.2 .
H6A C6 H6B 107.4 .
C7 C6 C3 116.18(19) .
C7 C6 H6A 108.2 .
C7 C6 H6B 108.2 .
C6 C7 H7A 109.5 .
C6 C7 H7B 109.5 .
C6 C7 H7C 109.5 .
H7A C7 H7B 109.5 .
H7A C7 H7C 109.5 .
H7B C7 H7C 109.5 .
H1SB O1S H1S 109(3) .
H1S O1S H1SA 106(3) .

loop_
_geom_bond_atom_site_label_1
_geom_bond_atom_site_label_2
_geom_bond_distance
_geom_bond_site_symmetry_2
N1 C12 1.452(3) .
N1 C1 1.336(3) .
N1 C5 1.510(3) .
C19 H19A 0.9800 .
C19 H19B 0.9800 .
C19 H19C 0.9800 .
C19 C18 1.526(3) .
C18 H18 1.0000 .
C18 C13 1.520(3) .
C18 C20 1.533(3) .
C13 C12 1.410(3) .
C13 C14 1.394(3) .
C12 C17 1.394(3) .
C1 C2 1.375(3) .
C1 C3 1.523(3) .
C2 C2 1.230(4) 3_756
C17 C21 1.513(3) .
C17 C16 1.394(3) .
C21 H21 1.0000 .
C21 C23 1.529(3) .
C21 C22 1.519(3) .
C23 H23A 0.9800 .
C23 H23B 0.9800 .
C23 H23C 0.9800 .
C20 H20A 0.9800 .
C20 H20B 0.9800 .
C20 H20C 0.9800 .
C14 H14 0.9500 .
C14 C15 1.379(3) .
C15 H15 0.9500 .
C15 C16 1.373(3) .
C16 H16 0.9500 .
C5 C11 1.523(3) .
C5 C4 1.533(3) .
C5 C10 1.518(3) .
C11 H11A 0.9800 .
C11 H11B 0.9800 .
C11 H11C 0.9800 .
C4 H4A 0.9900 .
C4 H4B 0.9900 .
C4 C3 1.540(3) .
C3 C8 1.543(3) .
C3 C6 1.536(3) .
C8 H8A 0.9900 .
C8 H8B 0.9900 .
C8 C9 1.522(3) .
C9 H9A 0.9800 .
C9 H9B 0.9800 .
C9 H9C 0.9800 .
C10 H10A 0.9800 .
C10 H10B 0.9800 .
C10 H10C 0.9800 .
C22 H22A 0.9800 .
C22 H22B 0.9800 .
C22 H22C 0.9800 .
C6 H6A 0.9900 .
C6 H6B 0.9900 .
C6 C7 1.516(3) .
C7 H7A 0.9800 .
C7 H7B 0.9800 .
C7 H7C 0.9800 .
Br1 Br1 0.6623(15) 3_666
O1S H1SB 0.877(19) .
O1S H1S 0.868(18) .
O1S H1SA 0.896(19) .

loop_
_geom_hbond_atom_site_label_D
_geom_hbond_atom_site_label_H
_geom_hbond_atom_site_label_A
_geom_hbond_distance_DH
_geom_hbond_distance_HA
_geom_hbond_distance_DA
_geom_hbond_angle_DHA
O1S H1S Br1 0.868(18) 2.22(2) 3.045(5) 159(4)

loop_
_geom_torsion_atom_site_label_1
_geom_torsion_atom_site_label_2
_geom_torsion_atom_site_label_3
_geom_torsion_atom_site_label_4
_geom_torsion
N1 C12 C17 C21 2.1(3)
N1 C12 C17 C16 179.35(18)
N1 C1 C3 C4 14.4(2)
N1 C1 C3 C8 -105.1(2)
N1 C1 C3 C6 135.0(2)
N1 C5 C4 C3 19.8(2)
C19 C18 C13 C12 -113.8(2)
C19 C18 C13 C14 66.0(3)
C18 C13 C12 N1 2.5(3)
C18 C13 C12 C17 179.0(2)
C18 C13 C14 C15 178.4(2)
C13 C12 C17 C21 -174.33(19)
C13 C12 C17 C16 2.9(3)
C13 C14 C15 C16 2.1(3)
C12 N1 C1 C2 3.6(3)
C12 N1 C1 C3 -178.61(19)
C12 N1 C5 C11 -76.4(3)
C12 N1 C5 C4 165.1(2)
C12 N1 C5 C10 45.5(3)
C12 C13 C14 C15 -1.8(3)
C12 C17 C21 C23 -126.6(2)
C12 C17 C21 C22 109.7(2)
C12 C17 C16 C15 -2.6(3)
C1 N1 C12 C13 80.6(3)
C1 N1 C12 C17 -96.0(3)
C1 N1 C5 C11 107.4(2)
C1 N1 C5 C4 -11.1(2)
C1 N1 C5 C10 -130.7(2)
C1 C3 C8 C9 166.7(2)
C1 C3 C6 C7 -64.4(3)
C2 C1 C3 C4 -167.8(2)
C2 C1 C3 C8 72.6(3)
C2 C1 C3 C6 -47.2(3)
C21 C17 C16 C15 174.8(2)
C20 C18 C13 C12 122.5(2)
C20 C18 C13 C14 -57.7(3)
C14 C13 C12 N1 -177.30(19)
C14 C13 C12 C17 -0.8(3)
C14 C15 C16 C17 0.2(3)
C16 C17 C21 C23 56.1(3)
C16 C17 C21 C22 -67.5(3)
C5 N1 C12 C13 -95.3(2)
C5 N1 C12 C17 88.1(3)
C5 N1 C1 C2 180.0(2)
C5 N1 C1 C3 -2.2(3)
C5 C4 C3 C1 -21.1(2)
C5 C4 C3 C8 94.4(2)
C5 C4 C3 C6 -139.7(2)
C11 C5 C4 C3 -99.4(2)
C4 C3 C8 C9 55.4(3)
C4 C3 C6 C7 48.6(3)
C8 C3 C6 C7 176.63(19)
C10 C5 C4 C3 138.5(2)
C6 C3 C8 C9 -72.6(3)
